data_8102073
loop_
_publ_author_name
'Wang, N.'
'Pu, Y.-L.'

_publ_section_title
;
Crystal structure of bis(4-bromo-2-((3-methylaminopropylimino)methyl)
phenolato)cobalt(II) dinitrate, [Co(C~11~H~15~BrN~2~O)~2~][NO~3~]~2~
;
_journal_issue 4
_journal_name_full 'Zeitschrift f\"ur Kristallographie - New Crystal Structures'
_journal_page_first 523
_journal_page_last 524
_journal_volume 221
_journal_year 2006
_chemical_formula_structural '[Co(C11H15BrN2O)2][NO3]2'
_chemical_formula_sum 'C22 H30 Br2 Co N6 O8'
_chemical_formula_weight 725.27
_chemical_name_systematic
;bis(4-bromo-2-((3-methylaminopropylimino)methyl)phenolato)cobalt(II)
 dinitrate
;
_space_group_IT_number 43
_symmetry_cell_setting orthorhombic
_symmetry_space_group_name_Hall 'F 2 -2d'
_symmetry_space_group_name_H-M 'F d d 2'
_atom_sites_solution_hydrogens geom
_atom_sites_solution_primary direct
_atom_sites_solution_secondary difmap
_audit_creation_method SHELXL-97
_cell_angle_alpha 90.00
_cell_angle_beta 90.00
_cell_angle_gamma 90.00
_cell_formula_units_Z 8
_cell_length_a 47.639(5)
_cell_length_b 22.047(3)
_cell_length_c 5.451(2)
_cell_measurement_reflns_used 1938
_cell_measurement_temperature 298(2)
_cell_measurement_theta_max 25.3
_cell_measurement_theta_min 2.4
_cell_volume 5725(2)
_computing_cell_refinement 'Siemens XSCANS'
_computing_data_collection 'Siemens XSCANS'
_computing_data_reduction 'Siemens SHELXTL'
_computing_molecular_graphics 'Siemens SHELXTL'
_computing_publication_material 'Siemens SHELXTL'
_computing_structure_refinement 'SHELXL-97 (Sheldrick, 1997)'
_computing_structure_solution 'SHELXS-97 (Sheldrick, 1997)'
_diffrn_ambient_temperature 298(2)
_diffrn_measured_fraction_theta_full 0.993
_diffrn_measured_fraction_theta_max 0.993
_diffrn_measurement_device_type 'Siemens P4'
_diffrn_measurement_method omega
_diffrn_radiation_monochromator graphite
_diffrn_radiation_source 'fine-focus sealed tube'
_diffrn_radiation_type MoK\a
_diffrn_radiation_wavelength 0.71073
_diffrn_reflns_av_R_equivalents 0.0637
_diffrn_reflns_av_sigmaI/netI 0.0766
_diffrn_reflns_limit_h_max 60
_diffrn_reflns_limit_h_min -61
_diffrn_reflns_limit_k_max 27
_diffrn_reflns_limit_k_min -28
_diffrn_reflns_limit_l_max 7
_diffrn_reflns_limit_l_min -7
_diffrn_reflns_number 12094
_diffrn_reflns_theta_full 27.50
_diffrn_reflns_theta_max 27.50
_diffrn_reflns_theta_min 1.71
_exptl_absorpt_coefficient_mu 3.445
_exptl_absorpt_correction_T_max 0.4564
_exptl_absorpt_correction_T_min 0.4052
_exptl_absorpt_correction_type empirical
_exptl_crystal_colour red
_exptl_crystal_density_diffrn 1.683
_exptl_crystal_density_method 'not measured'
_exptl_crystal_description block
_exptl_crystal_F_000 2920
_exptl_crystal_size_max 0.32
_exptl_crystal_size_mid 0.28
_exptl_crystal_size_min 0.27
_refine_diff_density_max 0.636
_refine_diff_density_min -0.451
_refine_diff_density_rms 0.081
_refine_ls_abs_structure_details 'Flack H D (1983), Acta Cryst. A39, 876-881'
_refine_ls_abs_structure_Flack 0.035(18)
_refine_ls_extinction_method none
_refine_ls_goodness_of_fit_ref 1.030
_refine_ls_hydrogen_treatment constr
_refine_ls_matrix_type full
_refine_ls_number_parameters 178
_refine_ls_number_reflns 3243
_refine_ls_number_restraints 1
_refine_ls_restrained_S_all 1.030
_refine_ls_R_factor_all 0.0833
_refine_ls_R_factor_gt 0.0532
_refine_ls_shift/su_max 0.001
_refine_ls_shift/su_mean 0.000
_refine_ls_structure_factor_coef Fsqd
_refine_ls_weighting_details 'calc w=1/[\s^2^(Fo^2^)+(0.0414P)^2^+16.6543P] where P=(Fo^2^+2Fc^2^)/3'
_refine_ls_weighting_scheme calc
_refine_ls_wR_factor_gt 0.1120
_refine_ls_wR_factor_ref 0.1262
_reflns_number_gt 2319
_reflns_number_total 3243
_reflns_threshold_expression >2sigma(I)
_cod_data_source_file 1267-1908.cff
_cod_data_source_block a
_cod_depositor_comments
;
The following automatic conversions were performed:
'_symmetry_cell_setting' value 'Orthorhombic' changed to 'orthorhombic'
according to '/home/saulius/struct/CIF-dictionaries/cif_core.dic'
dictionary named 'cif_core.dic' version 2.4.1 from 2010-06-29.

Automatic conversion script
Id: cif_fix_enum 1555 2011-01-17 13:19:09Z saulius 
;
_cod_original_sg_symbol_H-M Fdd2
_cod_database_code 8102073

loop_
_symmetry_equiv_pos_as_xyz
'x, y, z'
'-x, -y, z'
'-x+1/4, y+1/4, z+1/4'
'x+3/4, -y+3/4, z+1/4'
'x, y+1/2, z+1/2'
'-x, -y+1/2, z+1/2'
'-x+1/4, y+3/4, z+3/4'
'x+3/4, -y+5/4, z+3/4'
'x+1/2, y, z+1/2'
'-x+1/2, -y, z+1/2'
'-x+3/4, y+1/4, z+3/4'
'x+5/4, -y+3/4, z+3/4'
'x+1/2, y+1/2, z'
'-x+1/2, -y+1/2, z'
'-x+3/4, y+3/4, z+1/4'
'x+5/4, -y+5/4, z+1/4'

loop_
_atom_site_label
_atom_site_type_symbol
_atom_site_fract_x
_atom_site_fract_y
_atom_site_fract_z
_atom_site_U_iso_or_equiv
_atom_site_adp_type
_atom_site_occupancy
_atom_site_symmetry_multiplicity
_atom_site_Wyckoff_symbol
_atom_site_calc_flag
_atom_site_refinement_flags
_atom_site_disorder_assembly
_atom_site_disorder_group
Co1 Co 0.2500 0.2500 0.23263(19) 0.0312(2) Uani 1 8 a d S . .
Br1 Br 0.187848(18) -0.03836(3) -0.15284(18) 0.0856(3) Uani 1 16 b d . . .
O1 O 0.25995(8) 0.18001(18) 0.0384(8) 0.0527(11) Uani 1 16 b d . . .
O2 O 0.14889(15) 0.1548(3) 0.7943(13) 0.108(2) Uani 1 16 b d . . .
O3 O 0.14503(15) 0.1744(3) 1.1822(12) 0.105(2) Uani 1 16 b d . . .
O4 O 0.11375(11) 0.1216(3) 0.9963(11) 0.0852(16) Uani 1 16 b d . . .
N1 N 0.21949(9) 0.20964(19) 0.4182(8) 0.0393(11) Uani 1 16 b d . . .
N2 N 0.14271(11) 0.3336(3) 0.7501(13) 0.0735(17) Uani 1 16 b d . . .
H2A H 0.1428 0.3570 0.6148 0.088 Uiso 1 16 b d R . .
H2B H 0.1385 0.3579 0.8778 0.088 Uiso 1 16 b d R . .
N3 N 0.13634(14) 0.1503(3) 0.9917(14) 0.0718(17) Uani 1 16 b d . . .
C1 C 0.22029(12) 0.1200(3) 0.1542(11) 0.0432(13) Uani 1 16 b d . . .
C2 C 0.24399(12) 0.1338(2) 0.0082(11) 0.0408(13) Uani 1 16 b d . . .
C3 C 0.24989(14) 0.0931(3) -0.1843(13) 0.0559(17) Uani 1 16 b d . . .
H3 H 0.2654 0.1006 -0.2839 0.067 Uiso 1 16 b calc R . .
C4 C 0.23378(14) 0.0429(3) -0.2309(13) 0.0592(18) Uani 1 16 b d . . .
H4 H 0.2383 0.0171 -0.3599 0.071 Uiso 1 16 b calc R . .
C5 C 0.21073(15) 0.0311(3) -0.0838(13) 0.0571(18) Uani 1 16 b d . . .
C6 C 0.20444(13) 0.0682(3) 0.1024(13) 0.0525(15) Uani 1 16 b d . . .
H6 H 0.1890 0.0592 0.2006 0.063 Uiso 1 16 b calc R . .
C7 C 0.21061(12) 0.1573(3) 0.3578(12) 0.0457(13) Uani 1 16 b d . . .
H7 H 0.1964 0.1411 0.4543 0.055 Uiso 1 16 b calc R . .
C8 C 0.20620(13) 0.2379(3) 0.6310(12) 0.0511(15) Uani 1 16 b d . . .
H8A H 0.2202 0.2608 0.7216 0.061 Uiso 1 16 b calc R . .
H8B H 0.1990 0.2065 0.7384 0.061 Uiso 1 16 b calc R . .
C9 C 0.18307(13) 0.2788(3) 0.5606(13) 0.0551(17) Uani 1 16 b d . . .
H9A H 0.1685 0.2559 0.4776 0.066 Uiso 1 16 b calc R . .
H9B H 0.1900 0.3095 0.4483 0.066 Uiso 1 16 b calc R . .
C10 C 0.17094(13) 0.3091(3) 0.7889(13) 0.063(2) Uani 1 16 b d . . .
H10A H 0.1703 0.2797 0.9211 0.076 Uiso 1 16 b calc R . .
H10B H 0.1833 0.3417 0.8392 0.076 Uiso 1 16 b calc R . .
C11 C 0.12017(16) 0.2889(3) 0.723(2) 0.096(3) Uani 1 16 b d . . .
H11A H 0.1242 0.2629 0.5863 0.144 Uiso 1 16 b calc R . .
H11B H 0.1027 0.3095 0.6955 0.144 Uiso 1 16 b calc R . .
H11C H 0.1189 0.2650 0.8699 0.144 Uiso 1 16 b calc R . .

loop_
_atom_site_aniso_label
_atom_site_aniso_U_11
_atom_site_aniso_U_22
_atom_site_aniso_U_33
_atom_site_aniso_U_23
_atom_site_aniso_U_13
_atom_site_aniso_U_12
Co1 0.0315(5) 0.0265(4) 0.0356(5) 0.000 0.000 -0.0042(4)
Br1 0.0852(6) 0.0542(4) 0.1174(7) -0.0218(5) -0.0282(5) -0.0091(4)
O1 0.055(2) 0.043(2) 0.060(3) -0.004(2) 0.020(2) -0.0047(19)
O2 0.115(5) 0.126(5) 0.082(5) 0.001(4) 0.022(4) -0.046(4)
O3 0.134(6) 0.098(4) 0.082(5) -0.014(4) -0.033(4) -0.035(4)
O4 0.070(3) 0.111(4) 0.075(3) -0.018(3) -0.002(3) -0.033(3)
N1 0.040(3) 0.040(3) 0.037(3) -0.005(2) 0.001(2) 0.001(2)
N2 0.060(4) 0.089(4) 0.072(4) -0.019(4) 0.014(3) 0.000(3)
N3 0.082(5) 0.065(4) 0.068(4) 0.000(4) -0.012(4) -0.011(3)
C1 0.045(3) 0.040(3) 0.045(3) 0.000(3) 0.002(3) -0.006(2)
C2 0.042(3) 0.035(3) 0.046(3) 0.005(3) 0.002(3) 0.002(2)
C3 0.064(4) 0.044(3) 0.060(4) -0.008(3) 0.018(4) 0.007(3)
C4 0.074(5) 0.052(4) 0.052(4) -0.011(3) -0.002(4) 0.015(3)
C5 0.063(4) 0.043(3) 0.066(5) -0.010(3) -0.012(4) 0.001(3)
C6 0.048(4) 0.048(3) 0.062(4) -0.006(3) 0.003(3) -0.009(3)
C7 0.040(3) 0.048(3) 0.049(3) -0.002(3) 0.002(3) 0.000(3)
C8 0.051(4) 0.057(4) 0.045(3) -0.011(3) 0.007(3) -0.003(3)
C9 0.050(4) 0.066(4) 0.050(4) -0.015(3) -0.003(3) 0.014(3)
C10 0.047(4) 0.082(5) 0.060(5) -0.022(4) 0.003(3) 0.010(3)
C11 0.061(5) 0.066(5) 0.160(9) 0.004(6) 0.009(6) -0.001(4)

loop_
_atom_type_symbol
_atom_type_description
_atom_type_scat_dispersion_real
_atom_type_scat_dispersion_imag
_atom_type_scat_source
C C 0.0033 0.0016 'International Tables Vol C Tables 4.2.6.8 and 6.1.1.4'
H H 0.0000 0.0000 'International Tables Vol C Tables 4.2.6.8 and 6.1.1.4'
Br Br -0.2901 2.4595 'International Tables Vol C Tables 4.2.6.8 and 6.1.1.4'
N N 0.0061 0.0033 'International Tables Vol C Tables 4.2.6.8 and 6.1.1.4'
O O 0.0106 0.0060 'International Tables Vol C Tables 4.2.6.8 and 6.1.1.4'
Co Co 0.3494 0.9721 'International Tables Vol C Tables 4.2.6.8 and 6.1.1.4'

loop_
_geom_angle_atom_site_label_1
_geom_angle_atom_site_label_2
_geom_angle_atom_site_label_3
_geom_angle
_geom_angle_site_symmetry_1
_geom_angle_site_symmetry_3
_geom_angle_publ_flag
O1 Co1 O1 113.5(3) 14 . ?
O1 Co1 N1 95.80(17) 14 14 ?
O1 Co1 N1 117.30(17) . 14 ?
O1 Co1 N1 117.30(17) 14 . ?
O1 Co1 N1 95.80(17) . . ?
N1 Co1 N1 118.6(3) 14 . ?
C2 O1 Co1 124.1(4) . . ?
C7 N1 C8 116.7(5) . . ?
C7 N1 Co1 121.2(4) . . ?
C8 N1 Co1 122.1(4) . . ?
C10 N2 C11 116.0(6) . . ?
C10 N2 H2A 108.9 . . ?
C11 N2 H2A 108.0 . . ?
C10 N2 H2B 108.0 . . ?
C11 N2 H2B 108.4 . . ?
H2A N2 H2B 107.1 . . ?
O2 N3 O3 122.3(7) . . ?
O2 N3 O4 118.4(7) . . ?
O3 N3 O4 119.3(8) . . ?
C6 C1 C2 119.5(6) . . ?
C6 C1 C7 116.4(5) . . ?
C2 C1 C7 124.1(5) . . ?
O1 C2 C3 118.9(5) . . ?
O1 C2 C1 124.9(5) . . ?
C3 C2 C1 116.2(5) . . ?
C4 C3 C2 122.7(6) . . ?
C4 C3 H3 118.6 . . ?
C2 C3 H3 118.6 . . ?
C3 C4 C5 119.3(6) . . ?
C3 C4 H4 120.4 . . ?
C5 C4 H4 120.4 . . ?
C6 C5 C4 120.1(6) . . ?
C6 C5 Br1 120.7(5) . . ?
C4 C5 Br1 119.2(5) . . ?
C5 C6 C1 122.1(6) . . ?
C5 C6 H6 118.9 . . ?
C1 C6 H6 118.9 . . ?
N1 C7 C1 127.2(6) . . ?
N1 C7 H7 116.4 . . ?
C1 C7 H7 116.4 . . ?
N1 C8 C9 112.2(5) . . ?
N1 C8 H8A 109.2 . . ?
C9 C8 H8A 109.2 . . ?
N1 C8 H8B 109.2 . . ?
C9 C8 H8B 109.2 . . ?
H8A C8 H8B 107.9 . . ?
C8 C9 C10 109.8(6) . . ?
C8 C9 H9A 109.7 . . ?
C10 C9 H9A 109.7 . . ?
C8 C9 H9B 109.7 . . ?
C10 C9 H9B 109.7 . . ?
H9A C9 H9B 108.2 . . ?
N2 C10 C9 113.0(6) . . ?
N2 C10 H10A 109.0 . . ?
C9 C10 H10A 109.0 . . ?
N2 C10 H10B 109.0 . . ?
C9 C10 H10B 109.0 . . ?
H10A C10 H10B 107.8 . . ?
N2 C11 H11A 109.5 . . ?
N2 C11 H11B 109.5 . . ?
H11A C11 H11B 109.5 . . ?
N2 C11 H11C 109.5 . . ?
H11A C11 H11C 109.5 . . ?
H11B C11 H11C 109.5 . . ?

loop_
_geom_bond_atom_site_label_1
_geom_bond_atom_site_label_2
_geom_bond_distance
_geom_bond_site_symmetry_2
_geom_bond_publ_flag
Co1 O1 1.930(4) 14 ?
Co1 O1 1.930(4) . ?
Co1 N1 1.982(5) 14 ?
Co1 N1 1.982(5) . ?
Br1 C5 1.916(6) . ?
O1 C2 1.282(6) . ?
O2 N3 1.235(9) . ?
O3 N3 1.238(8) . ?
O4 N3 1.249(7) . ?
N1 C7 1.273(7) . ?
N1 C8 1.461(7) . ?
N2 C10 1.465(8) . ?
N2 C11 1.465(9) . ?
N2 H2A 0.8999 . ?
N2 H2B 0.9000 . ?
C1 C6 1.399(8) . ?
C1 C2 1.414(8) . ?
C1 C7 1.456(8) . ?
C2 C3 1.410(8) . ?
C3 C4 1.370(9) . ?
C3 H3 0.9300 . ?
C4 C5 1.384(9) . ?
C4 H4 0.9300 . ?
C5 C6 1.338(9) . ?
C6 H6 0.9300 . ?
C7 H7 0.9300 . ?
C8 C9 1.474(9) . ?
C8 H8A 0.9700 . ?
C8 H8B 0.9700 . ?
C9 C10 1.526(9) . ?
C9 H9A 0.9700 . ?
C9 H9B 0.9700 . ?
C10 H10A 0.9700 . ?
C10 H10B 0.9700 . ?
C11 H11A 0.9600 . ?
C11 H11B 0.9600 . ?
C11 H11C 0.9600 . ?

loop_
_geom_hbond_atom_site_label_D
_geom_hbond_atom_site_label_H
_geom_hbond_atom_site_label_A
_geom_hbond_distance_DH
_geom_hbond_distance_HA
_geom_hbond_distance_DA
_geom_hbond_angle_DHA
_geom_hbond_site_symmetry_A
N2 H2B N3 0.90 2.49 3.356(10) 160.6 3
N2 H2B O2 0.90 2.25 2.994(9) 139.4 3
N2 H2B O4 0.90 2.03 2.849(9) 149.8 3
N2 H2A N3 0.90 2.64 3.429(11) 146.5 3_554
N2 H2A O3 0.90 2.54 3.201(9) 130.7 3_554
N2 H2A O4 0.90 2.06 2.888(10) 152.6 3_554
